data_4066575
loop_
_publ_author_name
'Alvarez, M. Angeles'
'Amor, Inmaculada'
'Garc\'ia, M. Esther'
'Garc\'ia-Viv\'o, Daniel'
'Ruiz, Miguel A.'
'Su\'arez, Jaime'

_publ_section_title
;
 Structure, Bonding, and Reactivity of Binuclear Complexes Having
 Asymmetric Trigonal Phosphinidene Bridges: Addition of 16-Electron Metal
 Carbonyl Fragments to the Dimolybdenum Compounds
 [Mo2Cp(\m-\k1:\k1,\h5-PC5H4)(CO)2L] and [Mo2Cp2(\m-PH)(CO)2L] (L =
 \h6-1,3,5-C6H3tBu3)&#x00A7;
;
_journal_issue 19
_journal_name_full Organometallics
_journal_page_first 4384
_journal_paper_doi 10.1021/om100529a
_journal_volume 29
_journal_year 2010
_chemical_compound_source 'synthesis as described'
_chemical_formula_moiety 'C35 H41 Cr1 Mo2 O7 P1'
_chemical_formula_sum 'C35 H41 Cr Mo2 O7 P'
_chemical_formula_weight 848.53
_chemical_name_systematic
;
 ?
;
_space_group_IT_number 14
_symmetry_cell_setting monoclinic
_symmetry_Int_Tables_number 14
_symmetry_space_group_name_Hall '-P 2ybc'
_symmetry_space_group_name_H-M 'P 1 21/c 1'
_atom_sites_solution_hydrogens geom
_atom_sites_solution_primary direct
_atom_sites_solution_secondary difmap
_audit_conform_dict_location ftp://ftp.iucr.org/pub/cif_core.dic
_audit_conform_dict_name cif_core.dic
_audit_conform_dict_version 2.3
_audit_creation_method 'WinGX routine CIF_UPDATE'
_cell_angle_alpha 90
_cell_angle_beta 114.275(3)
_cell_angle_gamma 90
_cell_formula_units_Z 4
_cell_length_a 17.782(4)
_cell_length_b 8.8284(18)
_cell_length_c 24.281(6)
_cell_measurement_reflns_used 1974
_cell_measurement_temperature 110.0(1)
_cell_measurement_theta_max 26.237
_cell_measurement_theta_min 2.484
_cell_measurement_wavelength 0.71073
_cell_volume 3474.8(14)
_computing_cell_refinement 'BRUKER APEX'
_computing_data_collection 'BRUKER APEX'
_computing_molecular_graphics 'Ortep-3 for Windows (Farrugia, 1997)'
_computing_publication_material 'WinGX publication routines (Farrugia, 1999)'
_computing_structure_refinement 'SHELXL-97 (Sheldrick, 1997)'
_computing_structure_solution 'SHELXL-97 (Sheldrick, 1997)'
_diffrn_ambient_temperature 100.0(1)
_diffrn_measured_fraction_theta_full 0.999
_diffrn_measured_fraction_theta_max 0.999
_diffrn_measurement_device 'four-circle diffractometer'
_diffrn_measurement_device_type 'BRUKER APPEX-II CCD'
_diffrn_measurement_method 'omega/phi scans'
_diffrn_radiation_monochromator graphite
_diffrn_radiation_probe x-ray
_diffrn_radiation_source 'fine-focus sealed tube'
_diffrn_radiation_type MoK\a
_diffrn_radiation_wavelength 0.71073
_diffrn_reflns_av_R_equivalents 0.0685
_diffrn_reflns_av_unetI/netI 0.0576
_diffrn_reflns_limit_h_max 20
_diffrn_reflns_limit_h_min -22
_diffrn_reflns_limit_k_max 11
_diffrn_reflns_limit_k_min 0
_diffrn_reflns_limit_l_max 30
_diffrn_reflns_limit_l_min 0
_diffrn_reflns_number 29935
_diffrn_reflns_theta_full 26.47
_diffrn_reflns_theta_max 26.47
_diffrn_reflns_theta_min 1.26
_exptl_absorpt_coefficient_mu 1.11
_exptl_absorpt_correction_T_max 1.0000
_exptl_absorpt_correction_T_min 0.8515
_exptl_absorpt_correction_type multi-scan
_exptl_absorpt_process_details 'BRUKER Sadabs'
_exptl_crystal_colour red
_exptl_crystal_density_diffrn 1.622
_exptl_crystal_density_method 'not measured'
_exptl_crystal_description needle
_exptl_crystal_F_000 1720
_exptl_crystal_size_max 0.14
_exptl_crystal_size_mid 0.07
_exptl_crystal_size_min 0.04
_refine_diff_density_max 0.569
_refine_diff_density_min -0.76
_refine_diff_density_rms 0.116
_refine_ls_extinction_method none
_refine_ls_goodness_of_fit_ref 1.023
_refine_ls_hydrogen_treatment mixed
_refine_ls_matrix_type full
_refine_ls_number_parameters 428
_refine_ls_number_reflns 7167
_refine_ls_number_restraints 0
_refine_ls_restrained_S_all 1.023
_refine_ls_R_factor_all 0.061
_refine_ls_R_factor_gt 0.0375
_refine_ls_shift/su_max 0.001
_refine_ls_shift/su_mean 0
_refine_ls_structure_factor_coef Fsqd
_refine_ls_weighting_details 'calc w=1/[\s^2^(Fo^2^)+(0.0124P)^2^+7.3527P] where P=(Fo^2^+2Fc^2^)/3'
_refine_ls_weighting_scheme calc
_refine_ls_wR_factor_gt 0.0689
_refine_ls_wR_factor_ref 0.0767
_reflns_number_gt 5406
_reflns_number_total 7167
_reflns_threshold_expression >2sigma(I)
_cod_data_source_file om100529a_si_002.cif
_cod_data_source_block compound6a
_cod_depositor_comments
;
The following automatic conversions were performed:
'_diffrn_radiation_monochromador' tag replaced with
'_diffrn_radiation_monochromator'.

Automatic conversion script
Id: cif_correct_tags 1440 2010-10-19 06:21:57Z saulius 
;
_cod_original_cell_volume 3474.8(13)
_cod_database_code 4066575

loop_
_symmetry_equiv_pos_as_xyz
'x, y, z'
'-x, y+1/2, -z+1/2'
'-x, -y, -z'
'x, -y-1/2, z-1/2'

loop_
_atom_site_label
_atom_site_type_symbol
_atom_site_fract_x
_atom_site_fract_y
_atom_site_fract_z
_atom_site_U_iso_or_equiv
_atom_site_adp_type
_atom_site_occupancy
_atom_site_symmetry_multiplicity
_atom_site_calc_flag
_atom_site_refinement_flags
Mo1 Mo 0.64754(2) 1.18932(4) 0.081034(14) 0.01446(8) Uani 1 1 d .
Mo2 Mo 0.769982(19) 0.97274(3) 0.273449(14) 0.01109(8) Uani 1 1 d .
Cr1 Cr 0.83629(4) 1.17993(7) 0.12296(3) 0.01403(13) Uani 1 1 d .
P1 P 0.75229(6) 1.15458(11) 0.18402(4) 0.0127(2) Uani 1 1 d .
O1 O 0.55510(17) 0.9293(3) 0.11283(12) 0.0270(7) Uani 1 1 d .
O2 O 0.63259(18) 0.9211(3) -0.00564(13) 0.0320(7) Uani 1 1 d .
O3 O 0.97327(17) 1.2205(3) 0.08253(12) 0.0277(7) Uani 1 1 d .
O4 O 0.82490(18) 0.8485(3) 0.08715(12) 0.0257(7) Uani 1 1 d .
O5 O 0.74929(17) 1.2316(3) -0.01235(12) 0.0270(7) Uani 1 1 d .
O6 O 0.83587(18) 1.5150(3) 0.15484(13) 0.0291(7) Uani 1 1 d .
O7 O 0.98192(17) 1.1064(4) 0.24013(12) 0.0301(7) Uani 1 1 d .
C1 C 0.5921(2) 1.0274(5) 0.10364(16) 0.0190(8) Uani 1 1 d .
C2 C 0.6411(2) 1.0216(5) 0.02696(17) 0.0222(9) Uani 1 1 d .
C3 C 0.9209(3) 1.2076(4) 0.09799(17) 0.0197(9) Uani 1 1 d .
C4 C 0.8276(2) 0.9721(5) 0.10218(16) 0.0181(8) Uani 1 1 d .
C5 C 0.7707(2) 1.2149(4) 0.03928(18) 0.0197(9) Uani 1 1 d .
C6 C 0.8362(2) 1.3900(5) 0.14288(17) 0.0214(9) Uani 1 1 d .
C7 C 0.9241(2) 1.1363(4) 0.19773(18) 0.0201(9) Uani 1 1 d .
C8 C 0.5259(2) 1.3073(5) 0.02116(18) 0.0252(9) Uani 1 1 d .
H8 H 0.4797 1.249 -0.0008 0.03 Uiso 1 1 calc R
C9 C 0.5854(3) 1.3597(5) 0.00106(17) 0.0265(10) Uani 1 1 d .
H9 H 0.5856 1.3398 -0.0365 0.032 Uiso 1 1 calc R
C10 C 0.6441(2) 1.4468(4) 0.04722(17) 0.0214(9) Uani 1 1 d .
H10 H 0.689 1.4958 0.045 0.026 Uiso 1 1 calc R
C11 C 0.6234(2) 1.4476(4) 0.09749(17) 0.0206(9) Uani 1 1 d .
H11 H 0.6521 1.4957 0.1343 0.025 Uiso 1 1 calc R
C12 C 0.5499(2) 1.3604(5) 0.08100(18) 0.0243(9) Uani 1 1 d .
H12 H 0.5222 1.3414 0.1055 0.029 Uiso 1 1 calc R
C13 C 0.7491(2) 0.8269(4) 0.18875(16) 0.0166(8) Uani 1 1 d .
H13 H 0.7268 0.8683 0.1501 0.02 Uiso 1 1 calc R
C14 C 0.8347(2) 0.8210(4) 0.22737(16) 0.0170(8) Uani 1 1 d .
H14 H 0.8774 0.8571 0.2183 0.02 Uiso 1 1 calc R
C15 C 0.8433(3) 0.7514(4) 0.28146(17) 0.0203(9) Uani 1 1 d .
H15 H 0.8925 0.7324 0.3147 0.024 Uiso 1 1 calc R
C16 C 0.7625(2) 0.7152(4) 0.27582(17) 0.0190(8) Uani 1 1 d .
H16 H 0.75 0.6689 0.3054 0.023 Uiso 1 1 calc R
C17 C 0.7037(2) 0.7607(4) 0.21790(17) 0.0194(9) Uani 1 1 d .
H17 H 0.6467 0.749 0.2025 0.023 Uiso 1 1 calc R
C18 C 0.7715(2) 1.2088(4) 0.31659(15) 0.0121(7) Uani 1 1 d .
H18 H 0.773 1.3061 0.3024 0.015 Uiso 1 1 calc R
C19 C 0.6930(2) 1.1443(4) 0.30285(15) 0.0128(7) Uani 1 1 d .
C20 C 0.6923(2) 0.9985(4) 0.32695(15) 0.0127(8) Uani 1 1 d .
H20 H 0.6426 0.9468 0.3154 0.015 Uiso 1 1 calc R
C21 C 0.7660(2) 0.9294(4) 0.36842(15) 0.0145(8) Uani 1 1 d .
C22 C 0.8420(2) 0.9917(4) 0.37424(15) 0.0135(8) Uani 1 1 d .
H22 H 0.89 0.9361 0.3944 0.016 Uiso 1 1 calc R
C23 C 0.8480(2) 1.1366(4) 0.35037(15) 0.0118(7) Uani 1 1 d .
C24 C 0.6127(2) 1.2344(4) 0.27680(16) 0.0142(8) Uani 1 1 d .
C25 C 0.6228(2) 1.3848(4) 0.24976(18) 0.0223(9) Uani 1 1 d .
H25A H 0.6422 1.3664 0.2189 0.033 Uiso 1 1 calc R
H25B H 0.6619 1.4467 0.2809 0.033 Uiso 1 1 calc R
H25C H 0.5706 1.436 0.2325 0.033 Uiso 1 1 calc R
C26 C 0.5443(2) 1.1452(5) 0.22806(18) 0.0252(9) Uani 1 1 d .
H26A H 0.5568 1.1345 0.1934 0.038 Uiso 1 1 calc R
H26B H 0.4929 1.198 0.2167 0.038 Uiso 1 1 calc R
H26C H 0.54 1.0467 0.2433 0.038 Uiso 1 1 calc R
C27 C 0.5888(3) 1.2674(5) 0.32971(18) 0.0293(10) Uani 1 1 d .
H27A H 0.5397 1.3281 0.3157 0.044 Uiso 1 1 calc R
H27B H 0.6329 1.3211 0.3608 0.044 Uiso 1 1 calc R
H27C H 0.579 1.1737 0.3457 0.044 Uiso 1 1 calc R
C28 C 0.7618(2) 0.8022(4) 0.41042(16) 0.0183(8) Uani 1 1 d .
C29 C 0.8338(2) 0.6900(4) 0.42953(19) 0.0256(9) Uani 1 1 d .
H29A H 0.8293 0.6188 0.4579 0.038 Uiso 1 1 calc R
H29B H 0.885 0.7442 0.448 0.038 Uiso 1 1 calc R
H29C H 0.8324 0.6368 0.3946 0.038 Uiso 1 1 calc R
C30 C 0.6802(3) 0.7162(5) 0.38538(19) 0.0258(10) Uani 1 1 d .
H30A H 0.6703 0.6764 0.3462 0.039 Uiso 1 1 calc R
H30B H 0.6362 0.7837 0.3821 0.039 Uiso 1 1 calc R
H30C H 0.6826 0.6344 0.4121 0.039 Uiso 1 1 calc R
C31 C 0.7678(3) 0.8886(5) 0.46729(18) 0.0328(11) Uani 1 1 d .
H31A H 0.7243 0.9623 0.4562 0.049 Uiso 1 1 calc R
H31B H 0.8202 0.9389 0.4853 0.049 Uiso 1 1 calc R
H31C H 0.7626 0.8185 0.4957 0.049 Uiso 1 1 calc R
C32 C 0.9307(2) 1.2194(4) 0.37334(16) 0.0168(8) Uani 1 1 d .
C33 C 0.9299(2) 1.3479(4) 0.33039(18) 0.0230(9) Uani 1 1 d .
H33A H 0.9166 1.3073 0.2908 0.034 Uiso 1 1 calc R
H33B H 0.9833 1.3949 0.3452 0.034 Uiso 1 1 calc R
H33C H 0.8893 1.4219 0.3284 0.034 Uiso 1 1 calc R
C34 C 1.0011(2) 1.1102(4) 0.38145(18) 0.0224(9) Uani 1 1 d .
H34A H 1.0071 1.039 0.4129 0.034 Uiso 1 1 calc R
H34B H 1.0514 1.1661 0.3922 0.034 Uiso 1 1 calc R
H34C H 0.9889 1.0567 0.3443 0.034 Uiso 1 1 calc R
C35 C 0.9445(3) 1.2882(5) 0.43476(18) 0.0297(10) Uani 1 1 d .
H35A H 0.8994 1.3541 0.4301 0.044 Uiso 1 1 calc R
H35B H 0.995 1.3449 0.45 0.044 Uiso 1 1 calc R
H35C H 0.9478 1.2085 0.4626 0.044 Uiso 1 1 calc R
H1 H 0.763(2) 1.294(4) 0.2073(14) 0.009(9) Uiso 1 1 d .

loop_
_atom_site_aniso_label
_atom_site_aniso_U_11
_atom_site_aniso_U_22
_atom_site_aniso_U_33
_atom_site_aniso_U_23
_atom_site_aniso_U_13
_atom_site_aniso_U_12
Mo1 0.01485(17) 0.01367(17) 0.01397(16) 0.00138(13) 0.00501(13) 0.00204(13)
Mo2 0.01325(16) 0.00696(15) 0.01342(15) -0.00029(13) 0.00583(12) -0.00012(13)
Cr1 0.0153(3) 0.0125(3) 0.0160(3) -0.0002(2) 0.0082(2) 0.0000(2)
P1 0.0145(5) 0.0108(5) 0.0133(4) 0.0002(4) 0.0062(4) 0.0007(4)
O1 0.0269(16) 0.0272(17) 0.0274(16) 0.0006(13) 0.0116(13) -0.0079(13)
O2 0.0317(18) 0.0338(18) 0.0334(17) -0.0181(15) 0.0164(14) -0.0056(14)
O3 0.0243(17) 0.0372(19) 0.0290(16) 0.0003(14) 0.0185(14) -0.0034(14)
O4 0.0333(17) 0.0172(16) 0.0262(15) -0.0074(12) 0.0119(13) 0.0022(13)
O5 0.0288(17) 0.0331(18) 0.0200(15) 0.0050(13) 0.0111(13) 0.0018(13)
O6 0.0365(18) 0.0152(16) 0.0408(18) -0.0084(14) 0.0211(15) -0.0045(13)
O7 0.0209(16) 0.045(2) 0.0224(16) 0.0009(14) 0.0072(13) 0.0046(14)
C1 0.020(2) 0.022(2) 0.0138(18) 0.0002(17) 0.0053(16) 0.0036(18)
C2 0.018(2) 0.028(2) 0.021(2) 0.0039(19) 0.0076(17) 0.0021(18)
C3 0.026(2) 0.014(2) 0.0167(19) -0.0009(16) 0.0063(17) -0.0007(17)
C4 0.0159(19) 0.024(2) 0.0137(18) 0.0022(17) 0.0056(15) 0.0017(17)
C5 0.020(2) 0.014(2) 0.024(2) 0.0021(16) 0.0083(17) 0.0012(16)
C6 0.018(2) 0.027(3) 0.023(2) 0.0024(18) 0.0128(17) -0.0020(18)
C7 0.022(2) 0.020(2) 0.026(2) -0.0019(17) 0.0176(19) -0.0010(17)
C8 0.019(2) 0.021(2) 0.026(2) 0.0065(18) -0.0006(17) 0.0091(18)
C9 0.035(3) 0.025(2) 0.0143(19) 0.0093(17) 0.0056(18) 0.014(2)
C10 0.025(2) 0.016(2) 0.027(2) 0.0126(17) 0.0143(18) 0.0072(17)
C11 0.023(2) 0.013(2) 0.022(2) 0.0016(16) 0.0052(17) 0.0055(17)
C12 0.023(2) 0.023(2) 0.033(2) 0.0078(18) 0.0170(19) 0.0097(18)
C13 0.022(2) 0.0099(19) 0.0175(19) -0.0062(15) 0.0077(16) -0.0028(16)
C14 0.022(2) 0.0115(19) 0.0206(19) -0.0018(16) 0.0122(16) 0.0025(16)
C15 0.030(2) 0.0080(19) 0.023(2) -0.0037(16) 0.0115(18) 0.0051(17)
C16 0.032(2) 0.0069(19) 0.022(2) -0.0007(16) 0.0155(18) -0.0042(17)
C17 0.020(2) 0.014(2) 0.025(2) -0.0073(16) 0.0086(17) -0.0059(16)
C18 0.0188(19) 0.0055(18) 0.0145(17) -0.0022(14) 0.0094(15) 0.0005(14)
C19 0.0146(19) 0.0102(18) 0.0142(17) -0.0023(14) 0.0066(15) 0.0008(15)
C20 0.0139(18) 0.0105(19) 0.0167(18) 0.0003(15) 0.0094(15) 0.0005(14)
C21 0.022(2) 0.0080(18) 0.0122(18) 0.0007(14) 0.0062(16) -0.0002(15)
C22 0.0180(19) 0.0100(19) 0.0096(17) -0.0008(14) 0.0029(15) 0.0031(15)
C23 0.0121(18) 0.0099(18) 0.0136(17) -0.0036(14) 0.0055(15) -0.0011(14)
C24 0.0114(18) 0.0120(19) 0.0223(19) 0.0016(15) 0.0099(16) 0.0023(15)
C25 0.022(2) 0.015(2) 0.032(2) 0.0031(18) 0.0135(19) 0.0040(17)
C26 0.016(2) 0.020(2) 0.035(2) 0.0033(19) 0.0055(18) 0.0011(17)
C27 0.036(3) 0.033(3) 0.026(2) 0.0089(19) 0.021(2) 0.021(2)
C28 0.025(2) 0.015(2) 0.0165(19) 0.0060(16) 0.0097(17) 0.0041(17)
C29 0.026(2) 0.016(2) 0.037(2) 0.0075(19) 0.0158(19) 0.0016(18)
C30 0.029(2) 0.021(2) 0.034(2) 0.0129(19) 0.020(2) 0.0002(18)
C31 0.059(3) 0.024(2) 0.018(2) 0.0085(18) 0.019(2) 0.012(2)
C32 0.015(2) 0.013(2) 0.0197(19) -0.0020(16) 0.0045(16) -0.0041(15)
C33 0.016(2) 0.015(2) 0.035(2) 0.0013(18) 0.0080(18) -0.0034(16)
C34 0.016(2) 0.021(2) 0.029(2) 0.0037(18) 0.0087(18) -0.0016(17)
C35 0.028(2) 0.032(3) 0.023(2) -0.0109(19) 0.0049(19) -0.006(2)

loop_
_atom_type_symbol
_atom_type_description
_atom_type_scat_dispersion_real
_atom_type_scat_dispersion_imag
_atom_type_scat_source
C C 0.0033 0.0016 'International Tables Vol C Tables 4.2.6.8 and 6.1.1.4'
H H 0 0 'International Tables Vol C Tables 4.2.6.8 and 6.1.1.4'
Cr Cr 0.3209 0.6236 'International Tables Vol C Tables 4.2.6.8 and 6.1.1.4'
Mo Mo -1.6832 0.6857 'International Tables Vol C Tables 4.2.6.8 and 6.1.1.4'
O O 0.0106 0.006 'International Tables Vol C Tables 4.2.6.8 and 6.1.1.4'
P P 0.1023 0.0942 'International Tables Vol C Tables 4.2.6.8 and 6.1.1.4'

loop_
_geom_angle_atom_site_label_1
_geom_angle_atom_site_label_2
_geom_angle_atom_site_label_3
_geom_angle
C1 Mo1 C2 74.63(16)
C1 Mo1 C8 93.30(16)
C2 Mo1 C8 97.97(15)
C1 Mo1 C12 90.71(15)
C2 Mo1 C12 131.47(15)
C8 Mo1 C12 35.82(14)
C1 Mo1 C9 125.88(16)
C2 Mo1 C9 93.00(15)
C8 Mo1 C9 35.39(15)
C12 Mo1 C9 58.64(14)
C1 Mo1 C11 120.64(15)
C2 Mo1 C11 150.92(15)
C8 Mo1 C11 59.02(14)
C12 Mo1 C11 35.36(14)
C9 Mo1 C11 57.92(14)
C1 Mo1 C10 147.90(15)
C2 Mo1 C10 120.05(15)
C8 Mo1 C10 58.09(14)
C12 Mo1 C10 57.80(14)
C9 Mo1 C10 34.37(14)
C11 Mo1 C10 34.27(13)
C1 Mo1 P1 83.13(11)
C2 Mo1 P1 113.71(12)
C8 Mo1 P1 145.65(11)
C12 Mo1 P1 109.87(11)
C9 Mo1 P1 146.00(11)
C11 Mo1 P1 93.59(10)
C10 Mo1 P1 111.63(10)
C1 Mo1 Cr1 119.86(11)
C2 Mo1 Cr1 87.51(11)
C8 Mo1 Cr1 146.53(11)
C12 Mo1 Cr1 137.48(11)
C9 Mo1 Cr1 111.70(11)
C11 Mo1 Cr1 102.55(10)
C10 Mo1 Cr1 90.56(10)
P1 Mo1 Cr1 52.48(3)
C22 Mo2 C20 65.00(13)
C22 Mo2 C16 93.42(13)
C20 Mo2 C16 91.70(13)
C22 Mo2 C15 85.56(13)
C20 Mo2 C15 119.50(13)
C16 Mo2 C15 36.09(14)
C22 Mo2 C23 36.32(12)
C20 Mo2 C23 77.22(13)
C16 Mo2 C23 128.60(13)
C15 Mo2 C23 109.26(13)
C22 Mo2 C13 144.59(13)
C20 Mo2 C13 130.60(13)
C16 Mo2 C13 58.66(13)
C15 Mo2 C13 59.04(13)
C23 Mo2 C13 152.12(13)
C22 Mo2 C17 128.01(13)
C20 Mo2 C17 97.48(13)
C16 Mo2 C17 35.97(13)
C15 Mo2 C17 60.16(14)
C23 Mo2 C17 164.25(13)
C13 Mo2 C17 35.11(13)
C22 Mo2 C18 63.17(12)
C20 Mo2 C18 63.16(12)
C16 Mo2 C18 150.64(13)
C15 Mo2 C18 144.79(13)
C23 Mo2 C18 35.55(12)
C13 Mo2 C18 149.61(13)
C17 Mo2 C18 153.00(13)
C22 Mo2 C14 113.07(13)
C20 Mo2 C14 150.67(13)
C16 Mo2 C14 58.97(13)
C15 Mo2 C14 35.11(12)
C23 Mo2 C14 119.71(13)
C13 Mo2 C14 35.62(13)
C17 Mo2 C14 59.44(14)
C18 Mo2 C14 144.51(13)
C22 Mo2 C19 76.30(13)
C20 Mo2 C19 35.79(12)
C16 Mo2 C19 126.15(13)
C15 Mo2 C19 154.31(13)
C23 Mo2 C19 65.27(12)
C13 Mo2 C19 136.71(13)
C17 Mo2 C19 118.50(13)
C18 Mo2 C19 35.25(12)
C14 Mo2 C19 169.88(12)
C22 Mo2 C21 35.46(13)
C20 Mo2 C21 35.62(12)
C16 Mo2 C21 77.80(13)
C15 Mo2 C21 91.33(13)
C23 Mo2 C21 64.13(12)
C13 Mo2 C21 135.64(13)
C17 Mo2 C21 102.93(13)
C18 Mo2 C21 72.88(12)
C14 Mo2 C21 126.41(13)
C19 Mo2 C21 63.39(12)
C22 Mo2 P1 132.63(9)
C20 Mo2 P1 121.46(9)
C16 Mo2 P1 130.19(10)
C15 Mo2 P1 117.40(10)
C23 Mo2 P1 96.54(9)
C13 Mo2 P1 71.58(10)
C17 Mo2 P1 98.83(10)
C18 Mo2 P1 78.41(9)
C14 Mo2 P1 82.45(9)
C19 Mo2 P1 88.29(9)
C21 Mo2 P1 150.12(9)
C3 Cr1 C7 83.09(16)
C3 Cr1 C4 91.67(16)
C7 Cr1 C4 90.18(16)
C3 Cr1 C5 81.55(16)
C7 Cr1 C5 163.98(16)
C4 Cr1 C5 85.74(16)
C3 Cr1 C6 92.29(16)
C7 Cr1 C6 92.35(17)
C4 Cr1 C6 175.53(16)
C5 Cr1 C6 92.79(16)
C3 Cr1 P1 164.66(12)
C7 Cr1 P1 82.60(12)
C4 Cr1 P1 93.88(11)
C5 Cr1 P1 113.10(12)
C6 Cr1 P1 82.80(11)
C3 Cr1 Mo1 143.90(12)
C7 Cr1 Mo1 133.00(11)
C4 Cr1 Mo1 88.82(11)
C5 Cr1 Mo1 62.49(12)
C6 Cr1 Mo1 86.76(12)
P1 Cr1 Mo1 50.64(3)
Mo1 P1 Cr1 76.88(4)
Mo1 P1 Mo2 135.01(4)
Cr1 P1 Mo2 130.39(4)
Mo1 P1 H1 103.5(14)
Cr1 P1 H1 99.0(14)
Mo2 P1 H1 105.3(14)
O1 C1 Mo1 175.1(3)
O2 C2 Mo1 176.1(3)
O3 C3 Cr1 178.1(3)
O4 C4 Cr1 175.5(3)
O5 C5 Cr1 163.3(3)
O6 C6 Cr1 179.7(4)
O7 C7 Cr1 173.4(3)
C9 C8 C12 107.1(4)
C9 C8 Mo1 73.9(2)
C12 C8 Mo1 72.1(2)
C9 C8 H8 126.4
C12 C8 H8 126.4
Mo1 C8 H8 119.4
C10 C9 C8 108.6(4)
C10 C9 Mo1 75.4(2)
C8 C9 Mo1 70.7(2)
C10 C9 H9 125.7
C8 C9 H9 125.7
Mo1 C9 H9 120
C9 C10 C11 108.7(4)
C9 C10 Mo1 70.2(2)
C11 C10 Mo1 71.9(2)
C9 C10 H10 125.7
C11 C10 H10 125.7
Mo1 C10 H10 123.8
C10 C11 C12 106.8(3)
C10 C11 Mo1 73.8(2)
C12 C11 Mo1 69.1(2)
C10 C11 H11 126.6
C12 C11 H11 126.6
Mo1 C11 H11 122.2
C8 C12 C11 108.7(4)
C8 C12 Mo1 72.1(2)
C11 C12 Mo1 75.5(2)
C8 C12 H12 125.6
C11 C12 H12 125.6
Mo1 C12 H12 118.6
C17 C13 C14 109.5(3)
C17 C13 Mo2 72.5(2)
C14 C13 Mo2 72.5(2)
C17 C13 H13 125.2
C14 C13 H13 125.2
Mo2 C13 H13 121.5
C15 C14 C13 108.0(3)
C15 C14 Mo2 71.8(2)
C13 C14 Mo2 71.9(2)
C15 C14 H14 126
C13 C14 H14 126
Mo2 C14 H14 122
C14 C15 C16 107.0(3)
C14 C15 Mo2 73.1(2)
C16 C15 Mo2 70.7(2)
C14 C15 H15 126.5
C16 C15 H15 126.5
Mo2 C15 H15 121.5
C17 C16 C15 109.6(3)
C17 C16 Mo2 73.8(2)
C15 C16 Mo2 73.2(2)
C17 C16 H16 125.2
C15 C16 H16 125.2
Mo2 C16 H16 119.5
C13 C17 C16 105.9(3)
C13 C17 Mo2 72.4(2)
C16 C17 Mo2 70.3(2)
C13 C17 H17 127
C16 C17 H17 127
Mo2 C17 H17 122.1
C19 C18 C23 125.0(3)
C19 C18 Mo2 72.9(2)
C23 C18 Mo2 71.85(19)
C19 C18 H18 117.5
C23 C18 H18 117.5
Mo2 C18 H18 131
C18 C19 C20 116.3(3)
C18 C19 C24 123.5(3)
C20 C19 C24 118.7(3)
C18 C19 Mo2 71.9(2)
C20 C19 Mo2 69.08(19)
C24 C19 Mo2 140.9(2)
C19 C20 C21 121.4(3)
C19 C20 Mo2 75.1(2)
C21 C20 Mo2 76.2(2)
C19 C20 H20 119.3
C21 C20 H20 119.3
Mo2 C20 H20 120.4
C22 C21 C20 118.0(3)
C22 C21 C28 121.5(3)
C20 C21 C28 120.1(3)
C22 C21 Mo2 67.89(19)
C20 C21 Mo2 68.16(19)
C28 C21 Mo2 142.4(2)
C21 C22 C23 122.5(3)
C21 C22 Mo2 76.7(2)
C23 C22 Mo2 74.29(19)
C21 C22 H22 118.8
C23 C22 H22 118.8
Mo2 C22 H22 121.4
C18 C23 C22 115.1(3)
C18 C23 C32 123.1(3)
C22 C23 C32 120.1(3)
C18 C23 Mo2 72.59(19)
C22 C23 Mo2 69.38(19)
C32 C23 Mo2 139.5(2)
C26 C24 C25 108.3(3)
C26 C24 C19 111.4(3)
C25 C24 C19 112.1(3)
C26 C24 C27 110.0(3)
C25 C24 C27 108.5(3)
C19 C24 C27 106.6(3)
C24 C25 H25A 109.5
C24 C25 H25B 109.5
H25A C25 H25B 109.5
C24 C25 H25C 109.5
H25A C25 H25C 109.5
H25B C25 H25C 109.5
C24 C26 H26A 109.5
C24 C26 H26B 109.5
H26A C26 H26B 109.5
C24 C26 H26C 109.5
H26A C26 H26C 109.5
H26B C26 H26C 109.5
C24 C27 H27A 109.5
C24 C27 H27B 109.5
H27A C27 H27B 109.5
C24 C27 H27C 109.5
H27A C27 H27C 109.5
H27B C27 H27C 109.5
C30 C28 C29 109.8(3)
C30 C28 C21 113.3(3)
C29 C28 C21 114.2(3)
C30 C28 C31 107.9(3)
C29 C28 C31 107.9(3)
C21 C28 C31 103.2(3)
C28 C29 H29A 109.5
C28 C29 H29B 109.5
H29A C29 H29B 109.5
C28 C29 H29C 109.5
H29A C29 H29C 109.5
H29B C29 H29C 109.5
C28 C30 H30A 109.5
C28 C30 H30B 109.5
H30A C30 H30B 109.5
C28 C30 H30C 109.5
H30A C30 H30C 109.5
H30B C30 H30C 109.5
C28 C31 H31A 109.5
C28 C31 H31B 109.5
H31A C31 H31B 109.5
C28 C31 H31C 109.5
H31A C31 H31C 109.5
H31B C31 H31C 109.5
C34 C32 C23 111.1(3)
C34 C32 C35 109.2(3)
C23 C32 C35 106.9(3)
C34 C32 C33 109.4(3)
C23 C32 C33 111.5(3)
C35 C32 C33 108.7(3)
C32 C33 H33A 109.5
C32 C33 H33B 109.5
H33A C33 H33B 109.5
C32 C33 H33C 109.5
H33A C33 H33C 109.5
H33B C33 H33C 109.5
C32 C34 H34A 109.5
C32 C34 H34B 109.5
H34A C34 H34B 109.5
C32 C34 H34C 109.5
H34A C34 H34C 109.5
H34B C34 H34C 109.5
C32 C35 H35A 109.5
C32 C35 H35B 109.5
H35A C35 H35B 109.5
C32 C35 H35C 109.5
H35A C35 H35C 109.5
H35B C35 H35C 109.5

loop_
_geom_bond_atom_site_label_1
_geom_bond_atom_site_label_2
_geom_bond_distance
Mo1 C1 1.939(4)
Mo1 C2 1.951(4)
Mo1 C8 2.300(4)
Mo1 C12 2.301(4)
Mo1 C9 2.343(4)
Mo1 C11 2.384(4)
Mo1 C10 2.409(4)
Mo1 P1 2.4469(11)
Mo1 Cr1 3.0821(9)
Mo2 C22 2.254(3)
Mo2 C20 2.263(3)
Mo2 C16 2.280(4)
Mo2 C15 2.313(4)
Mo2 C23 2.318(3)
Mo2 C13 2.323(3)
Mo2 C17 2.325(4)
Mo2 C18 2.328(3)
Mo2 C14 2.330(4)
Mo2 C19 2.341(3)
Mo2 C21 2.367(3)
Mo2 P1 2.6133(11)
Cr1 C3 1.855(4)
Cr1 C7 1.884(4)
Cr1 C4 1.892(4)
Cr1 C5 1.907(4)
Cr1 C6 1.916(4)
Cr1 P1 2.5102(11)
P1 H1 1.33(3)
O1 C1 1.163(5)
O2 C2 1.156(5)
O3 C3 1.143(5)
O4 C4 1.145(4)
O5 C5 1.160(4)
O6 C6 1.142(5)
O7 C7 1.148(5)
C8 C9 1.412(6)
C8 C12 1.415(6)
C8 H8 0.93
C9 C10 1.406(6)
C9 H9 0.93
C10 C11 1.412(5)
C10 H10 0.93
C11 C12 1.425(6)
C11 H11 0.93
C12 H12 0.93
C13 C17 1.402(5)
C13 C14 1.423(5)
C13 H13 0.93
C14 C15 1.401(5)
C14 H14 0.93
C15 C16 1.423(5)
C15 H15 0.93
C16 C17 1.422(5)
C16 H16 0.93
C17 H17 0.93
C18 C19 1.414(5)
C18 C23 1.419(5)
C18 H18 0.93
C19 C20 1.417(5)
C19 C24 1.527(5)
C20 C21 1.420(5)
C20 H20 0.93
C21 C22 1.411(5)
C21 C28 1.539(5)
C22 C23 1.427(5)
C22 H22 0.93
C23 C32 1.528(5)
C24 C26 1.522(5)
C24 C25 1.524(5)
C24 C27 1.537(5)
C25 H25A 0.96
C25 H25B 0.96
C25 H25C 0.96
C26 H26A 0.96
C26 H26B 0.96
C26 H26C 0.96
C27 H27A 0.96
C27 H27B 0.96
C27 H27C 0.96
C28 C30 1.525(5)
C28 C29 1.533(5)
C28 C31 1.543(5)
C29 H29A 0.96
C29 H29B 0.96
C29 H29C 0.96
C30 H30A 0.96
C30 H30B 0.96
C30 H30C 0.96
C31 H31A 0.96
C31 H31B 0.96
C31 H31C 0.96
C32 C34 1.527(5)
C32 C35 1.533(5)
C32 C33 1.537(5)
C33 H33A 0.96
C33 H33B 0.96
C33 H33C 0.96
C34 H34A 0.96
C34 H34B 0.96
C34 H34C 0.96
C35 H35A 0.96
C35 H35B 0.96
C35 H35C 0.96
